data_4126686
loop_
_publ_author_name
'Zhang, Haoke'
'Zheng, Xiaoyan'
'Xie, Ni'
'He, Zikai'
'Liu, Junkai'
'Leung, Nelson L. C.'
'Niu, Yingli'
'Huang, Xuhui'
'Wong, Kam Sing'
'Kwok, Ryan T. K.'
'Sung, Herman H. Y.'
'Williams, Ian D.'
'Qin, Anjun'
'Lam, Jacky W. Y.'
'Tang, Ben Zhong'

_publ_section_title
;
 Why do simple molecules with &quot;isolated&quot; phenyl rings emit
 visible light?
;
_journal_name_full 'Journal of the American Chemical Society'
_journal_paper_doi 10.1021/jacs.7b08592
_journal_year 2017
_chemical_formula_moiety 'C19 H24'
_chemical_formula_sum 'C19 H24'
_chemical_formula_weight 252.38
_chemical_name_systematic
;
 ? 
;
_space_group_crystal_system triclinic
_space_group_IT_number 2
_space_group_name_Hall '-P 1'
_space_group_name_H-M_alt 'P -1'
_symmetry_space_group_name_Hall '-P 1'
_symmetry_space_group_name_H-M 'P -1'
_atom_sites_solution_hydrogens geom
_atom_sites_solution_primary direct
_audit_creation_date 2016-05-24
_audit_creation_method
;
Olex2 1.2
(compiled 2016.02.19 svn.r3266 for OlexSys, GUI svn.r5155)
;
_cell_angle_alpha 87.481(5)
_cell_angle_beta 88.173(6)
_cell_angle_gamma 70.205(6)
_cell_formula_units_Z 2
_cell_length_a 5.1628(4)
_cell_length_b 7.1504(4)
_cell_length_c 21.1147(15)
_cell_measurement_reflns_used 2806
_cell_measurement_temperature 99.94(18)
_cell_measurement_theta_max 29.4630
_cell_measurement_theta_min 4.2620
_cell_volume 732.58(9)
_computing_cell_refinement
;
CrysAlisPro, Agilent Technologies,
Version 1.171.37.35 (release 13-08-2014 CrysAlis171 .NET)
(compiled Aug 13 2014,18:06:01)
;
_computing_data_collection
;
CrysAlisPro, Agilent Technologies,
Version 1.171.37.35 (release 13-08-2014 CrysAlis171 .NET)
(compiled Aug 13 2014,18:06:01)
;
_computing_data_reduction
;
CrysAlisPro, Agilent Technologies,
Version 1.171.37.35 (release 13-08-2014 CrysAlis171 .NET)
(compiled Aug 13 2014,18:06:01)
;
_computing_molecular_graphics 'Olex2 (Dolomanov et al., 2009)'
_computing_publication_material 'Olex2 (Dolomanov et al., 2009)'
_computing_structure_refinement 'ShelXL (Sheldrick, 2015)'
_computing_structure_solution 'ShelXS (Sheldrick, 2008)'
_diffrn_ambient_environment N~2~
_diffrn_ambient_temperature 99.94(18)
_diffrn_detector 'CCD plate'
_diffrn_detector_area_resol_mean 10.3587
_diffrn_detector_type Atlas
_diffrn_measured_fraction_theta_full 0.983
_diffrn_measured_fraction_theta_max 0.983
_diffrn_measurement_details
;
#__ type_ start__ end____ width___ exp.time_
  1 omega   -2.00   87.00   1.0000   25.0000
omega____ theta____ kappa____ phi______ frames
    -       15.8574   77.0000   60.0000 89

#__ type_ start__ end____ width___ exp.time_
  2 omega    0.00   90.00   1.0000   25.0000
omega____ theta____ kappa____ phi______ frames
    -       15.8574   77.0000  -60.0000 90

#__ type_ start__ end____ width___ exp.time_
  3 omega   -5.00   90.00   1.0000   25.0000
omega____ theta____ kappa____ phi______ frames
    -       15.8574   77.0000 -180.0000 95
;
_diffrn_measurement_device 'kappa diffractometer'
_diffrn_measurement_device_type 'SuperNova, Dual, Cu at zero, Atlas'
_diffrn_measurement_method '\w scans'
_diffrn_orient_matrix_UB_11 0.0422952000
_diffrn_orient_matrix_UB_12 -0.1053133000
_diffrn_orient_matrix_UB_13 0.0002633000
_diffrn_orient_matrix_UB_21 0.1291374000
_diffrn_orient_matrix_UB_22 -0.0038000000
_diffrn_orient_matrix_UB_23 -0.0135286000
_diffrn_orient_matrix_UB_31 0.0534978000
_diffrn_orient_matrix_UB_32 -0.0048322000
_diffrn_orient_matrix_UB_33 0.0307885000
_diffrn_radiation_monochromator mirror
_diffrn_radiation_probe x-ray
_diffrn_radiation_type MoK\a
_diffrn_radiation_wavelength 0.71073
_diffrn_reflns_av_R_equivalents 0.0197
_diffrn_reflns_av_unetI/netI 0.0327
_diffrn_reflns_limit_h_max 6
_diffrn_reflns_limit_h_min -6
_diffrn_reflns_limit_k_max 8
_diffrn_reflns_limit_k_min -8
_diffrn_reflns_limit_l_max 17
_diffrn_reflns_limit_l_min -26
_diffrn_reflns_number 4206
_diffrn_reflns_theta_full 25.000
_diffrn_reflns_theta_max 25.999
_diffrn_reflns_theta_min 3.651
_diffrn_source 'SuperNova (Mo) X-ray Source'
_diffrn_source_current 0.80
_diffrn_source_power 0.040
_diffrn_source_target Cu
_diffrn_source_voltage 50
_exptl_absorpt_coefficient_mu 0.064
_exptl_absorpt_correction_T_max 1.00000
_exptl_absorpt_correction_T_min 0.70813
_exptl_absorpt_correction_type multi-scan
_exptl_absorpt_process_details
;
CrysAlisPro, Agilent Technologies,
Version 1.171.37.35 (release 13-08-2014 CrysAlis171 .NET)
(compiled Aug 13 2014,18:06:01)
Empirical absorption correction using spherical harmonics,
 implemented in SCALE3 ABSPACK scaling algorithm.
;
_exptl_crystal_colour colourless
_exptl_crystal_density_diffrn 1.144
_exptl_crystal_density_method 'not measured'
_exptl_crystal_description plate
_exptl_crystal_F_000 276
_exptl_crystal_size_max 0.25
_exptl_crystal_size_mid 0.18
_exptl_crystal_size_min 0.05
_refine_diff_density_max 0.179
_refine_diff_density_min -0.194
_refine_diff_density_rms 0.037
_refine_ls_extinction_method none
_refine_ls_goodness_of_fit_ref 1.001
_refine_ls_hydrogen_treatment constr
_refine_ls_matrix_type full
_refine_ls_number_parameters 178
_refine_ls_number_reflns 2826
_refine_ls_number_restraints 0
_refine_ls_restrained_S_all 1.001
_refine_ls_R_factor_all 0.0470
_refine_ls_R_factor_gt 0.0410
_refine_ls_shift/su_max 0.000
_refine_ls_shift/su_mean 0.000
_refine_ls_structure_factor_coef Fsqd
_refine_ls_weighting_details 'w=1/[\s^2^(Fo^2^)+(0.0670P)^2^+0.1500P] where P=(Fo^2^+2Fc^2^)/3'
_refine_ls_weighting_scheme calc
_refine_ls_wR_factor_gt 0.1141
_refine_ls_wR_factor_ref 0.1188
_reflns_Friedel_coverage 0.000
_reflns_number_gt 2432
_reflns_number_total 2826
_reflns_threshold_expression 'I > 2\s(I)'
_cod_data_source_file ja7b08592_si_003.cif
_cod_data_source_block haoke6molt
_cod_database_code 4126686
_shelx_space_group_comment
;
The symmetry employed for this shelxl refinement is uniquely defined
by the following loop, which should always be used as a source of
symmetry information in preference to the above space-group names.
They are only intended as comments.
;
_reflns_odcompleteness_completeness 98.67
_reflns_odcompleteness_iscentric 1
_reflns_odcompleteness_theta 27.04
_olex2_refinement_description
;
1. Fixed Uiso
 At 1.2 times of:
  All C(H) groups, All C(H,H) groups
 At 1.5 times of:
  All C(H,H,H) groups
2.a Secondary CH2 refined with riding coordinates:
 C1(H1A,H1B)
2.b Aromatic/amide H refined with riding coordinates:
 C13(H13), C16(H16), C23(H23), C26(H26)
2.c Idealised Me refined as rotating group:
 C17(H17A,H17B,H17C), C18(H18A,H18B,H18C), C19(H19A,H19B,H19C), C27(H27A,H27B,
 H27C), C28(H28A,H28B,H28C), C29(H29A,H29B,H29C)
;
_shelx_shelxl_version_number 2014/7
_olex2_date_sample_data_collection 2016-05-23
_olex2_submission_special_instructions 'No special instructions were received'

loop_
_space_group_symop_operation_xyz
'x, y, z'
'-x, -y, -z'

loop_
_atom_site_label
_atom_site_type_symbol
_atom_site_fract_x
_atom_site_fract_y
_atom_site_fract_z
_atom_site_U_iso_or_equiv
_atom_site_adp_type
_atom_site_occupancy
_atom_site_site_symmetry_order
_atom_site_calc_flag
_atom_site_refinement_flags_posn
C1 C 0.7259(2) 0.71325(17) 0.23349(6) 0.0201(3) Uani 1 1 d .
H1A H 0.6651 0.8500 0.2146 0.024 Uiso 1 1 calc R
H1B H 0.9280 0.6704 0.2383 0.024 Uiso 1 1 calc R
C11 C 0.5929(2) 0.71883(16) 0.29922(5) 0.0166(3) Uani 1 1 d .
C12 C 0.6043(2) 0.86085(16) 0.34176(6) 0.0176(3) Uani 1 1 d .
C13 C 0.4786(2) 0.86378(16) 0.40138(5) 0.0184(3) Uani 1 1 d .
H13 H 0.4836 0.9613 0.4300 0.022 Uiso 1 1 calc R
C14 C 0.3460(2) 0.72993(16) 0.42077(5) 0.0179(3) Uani 1 1 d .
C15 C 0.3389(2) 0.58578(16) 0.37873(6) 0.0170(3) Uani 1 1 d .
C16 C 0.4622(2) 0.58336(16) 0.31868(5) 0.0167(3) Uani 1 1 d .
H16 H 0.4569 0.4860 0.2900 0.020 Uiso 1 1 calc R
C17 C 0.7501(2) 1.00704(17) 0.32398(6) 0.0213(3) Uani 1 1 d .
H17A H 0.6609 1.0899 0.2873 0.032 Uiso 1 1 calc GR
H17B H 0.9432 0.9343 0.3132 0.032 Uiso 1 1 calc GR
H17C H 0.7408 1.0917 0.3598 0.032 Uiso 1 1 calc GR
C18 C 0.2068(3) 0.74318(18) 0.48506(6) 0.0224(3) Uani 1 1 d .
H18A H 0.2375 0.8490 0.5085 0.034 Uiso 1 1 calc GR
H18B H 0.2837 0.6161 0.5086 0.034 Uiso 1 1 calc GR
H18C H 0.0087 0.7731 0.4799 0.034 Uiso 1 1 calc GR
C19 C 0.1968(2) 0.43804(17) 0.39729(6) 0.0205(3) Uani 1 1 d .
H19A H 0.2310 0.3395 0.3644 0.031 Uiso 1 1 calc GR
H19B H -0.0017 0.5080 0.4018 0.031 Uiso 1 1 calc GR
H19C H 0.2689 0.3707 0.4377 0.031 Uiso 1 1 calc GR
C21 C 0.6629(2) 0.57796(17) 0.18769(5) 0.0186(3) Uani 1 1 d .
C22 C 0.8181(2) 0.37500(17) 0.18528(5) 0.0187(3) Uani 1 1 d .
C23 C 0.7418(2) 0.26027(17) 0.14254(6) 0.0204(3) Uani 1 1 d .
H23 H 0.8456 0.1225 0.1410 0.025 Uiso 1 1 calc R
C24 C 0.5202(2) 0.33858(18) 0.10197(6) 0.0213(3) Uani 1 1 d .
C25 C 0.3682(2) 0.54212(18) 0.10372(6) 0.0207(3) Uani 1 1 d .
C26 C 0.4429(2) 0.65633(17) 0.14667(6) 0.0203(3) Uani 1 1 d .
H26 H 0.3391 0.7941 0.1481 0.024 Uiso 1 1 calc R
C27 C 1.0631(2) 0.28085(18) 0.22720(6) 0.0230(3) Uani 1 1 d .
H27A H 1.1356 0.1372 0.2210 0.034 Uiso 1 1 calc GR
H27B H 1.0064 0.3055 0.2717 0.034 Uiso 1 1 calc GR
H27C H 1.2064 0.3387 0.2161 0.034 Uiso 1 1 calc GR
C28 C 0.4426(3) 0.2041(2) 0.05852(6) 0.0284(3) Uani 1 1 d .
H28A H 0.4496 0.2514 0.0144 0.043 Uiso 1 1 calc GR
H28B H 0.2558 0.2058 0.0693 0.043 Uiso 1 1 calc GR
H28C H 0.5723 0.0681 0.0637 0.043 Uiso 1 1 calc GR
C29 C 0.1257(3) 0.6363(2) 0.06101(6) 0.0276(3) Uani 1 1 d .
H29A H -0.0189 0.5795 0.0718 0.041 Uiso 1 1 calc GR
H29B H 0.1847 0.6103 0.0167 0.041 Uiso 1 1 calc GR
H29C H 0.0540 0.7802 0.0668 0.041 Uiso 1 1 calc GR

loop_
_atom_site_aniso_label
_atom_site_aniso_U_11
_atom_site_aniso_U_22
_atom_site_aniso_U_33
_atom_site_aniso_U_23
_atom_site_aniso_U_13
_atom_site_aniso_U_12
C1 0.0216(6) 0.0207(6) 0.0198(6) -0.0009(5) 0.0004(5) -0.0095(5)
C11 0.0146(6) 0.0159(5) 0.0177(6) 0.0004(4) -0.0023(4) -0.0029(4)
C12 0.0150(6) 0.0142(5) 0.0222(6) 0.0007(4) -0.0037(4) -0.0028(4)
C13 0.0188(6) 0.0147(5) 0.0198(6) -0.0027(4) -0.0038(5) -0.0027(4)
C14 0.0154(6) 0.0163(5) 0.0181(6) 0.0005(4) -0.0025(4) -0.0001(4)
C15 0.0139(5) 0.0150(5) 0.0201(6) 0.0011(4) -0.0026(4) -0.0022(4)
C16 0.0163(6) 0.0153(5) 0.0178(6) -0.0019(4) -0.0025(4) -0.0040(4)
C17 0.0231(6) 0.0172(6) 0.0250(6) -0.0014(5) -0.0024(5) -0.0082(5)
C18 0.0218(6) 0.0211(6) 0.0214(6) -0.0029(5) 0.0009(5) -0.0031(5)
C19 0.0198(6) 0.0205(6) 0.0215(6) 0.0012(5) -0.0008(5) -0.0074(5)
C21 0.0200(6) 0.0234(6) 0.0147(6) -0.0010(5) 0.0037(4) -0.0107(5)
C22 0.0170(6) 0.0237(6) 0.0166(6) 0.0004(5) 0.0025(4) -0.0086(5)
C23 0.0196(6) 0.0210(6) 0.0206(6) -0.0039(5) 0.0043(5) -0.0067(5)
C24 0.0205(6) 0.0303(7) 0.0163(6) -0.0045(5) 0.0050(5) -0.0128(5)
C25 0.0177(6) 0.0293(6) 0.0160(6) 0.0000(5) 0.0019(4) -0.0095(5)
C26 0.0197(6) 0.0219(6) 0.0182(6) 0.0001(5) 0.0032(5) -0.0061(5)
C27 0.0205(6) 0.0264(6) 0.0226(6) 0.0002(5) -0.0023(5) -0.0087(5)
C28 0.0270(7) 0.0359(7) 0.0259(7) -0.0089(5) -0.0004(5) -0.0142(6)
C29 0.0231(7) 0.0380(7) 0.0214(6) -0.0003(5) -0.0027(5) -0.0097(6)

loop_
_atom_type_symbol
_atom_type_description
_atom_type_scat_dispersion_real
_atom_type_scat_dispersion_imag
_atom_type_scat_source
C C 0.0033 0.0016 'International Tables Vol C Tables 4.2.6.8 and 6.1.1.4'
H H 0.0000 0.0000 'International Tables Vol C Tables 4.2.6.8 and 6.1.1.4'

loop_
_geom_angle_atom_site_label_1
_geom_angle_atom_site_label_2
_geom_angle_atom_site_label_3
_geom_angle
C21 C1 C11 115.41(9)
C12 C11 C1 119.65(10)
C16 C11 C1 121.52(10)
C16 C11 C12 118.82(10)
C11 C12 C17 121.10(10)
C13 C12 C11 118.44(10)
C13 C12 C17 120.45(10)
C14 C13 C12 122.90(10)
C13 C14 C15 118.66(10)
C13 C14 C18 120.73(10)
C15 C14 C18 120.59(10)
C14 C15 C19 120.76(10)
C16 C15 C14 118.70(10)
C16 C15 C19 120.54(10)
C11 C16 C15 122.47(10)
C22 C21 C1 122.12(10)
C26 C21 C1 119.29(10)
C26 C21 C22 118.59(10)
C21 C22 C27 121.53(10)
C23 C22 C21 118.30(11)
C23 C22 C27 120.18(10)
C24 C23 C22 123.01(11)
C23 C24 C25 118.58(11)
C23 C24 C28 120.19(11)
C25 C24 C28 121.22(11)
C24 C25 C29 121.22(11)
C26 C25 C24 118.45(11)
C26 C25 C29 120.32(11)
C25 C26 C21 123.07(11)

loop_
_geom_bond_atom_site_label_1
_geom_bond_atom_site_label_2
_geom_bond_distance
C1 C11 1.5248(16)
C1 C21 1.5141(15)
C11 C12 1.4020(16)
C11 C16 1.3972(16)
C12 C13 1.3953(17)
C12 C17 1.5102(15)
C13 C14 1.3944(16)
C14 C15 1.3998(16)
C14 C18 1.5068(16)
C15 C16 1.3986(17)
C15 C19 1.5094(15)
C21 C22 1.4026(17)
C21 C26 1.3938(17)
C22 C23 1.3964(16)
C22 C27 1.5095(16)
C23 C24 1.3938(17)
C24 C25 1.4016(17)
C24 C28 1.5124(16)
C25 C26 1.3924(16)
C25 C29 1.5106(17)

loop_
_geom_torsion_atom_site_label_1
_geom_torsion_atom_site_label_2
_geom_torsion_atom_site_label_3
_geom_torsion_atom_site_label_4
_geom_torsion
C1 C11 C12 C13 179.40(10)
C1 C11 C12 C17 -0.91(16)
C1 C11 C16 C15 179.99(10)
C1 C21 C22 C23 178.60(10)
C1 C21 C22 C27 -1.74(17)
C1 C21 C26 C25 -179.07(10)
C11 C1 C21 C22 -86.32(13)
C11 C1 C21 C26 93.36(13)
C11 C12 C13 C14 0.98(17)
C12 C11 C16 C15 0.90(17)
C12 C13 C14 C15 0.18(17)
C12 C13 C14 C18 -178.33(10)
C13 C14 C15 C16 -0.80(16)
C13 C14 C15 C19 -179.70(10)
C14 C15 C16 C11 0.27(17)
C16 C11 C12 C13 -1.49(16)
C16 C11 C12 C17 178.20(10)
C17 C12 C13 C14 -178.70(10)
C18 C14 C15 C16 177.71(10)
C18 C14 C15 C19 -1.19(16)
C19 C15 C16 C11 179.17(10)
C21 C1 C11 C12 -170.47(10)
C21 C1 C11 C16 10.45(16)
C21 C22 C23 C24 0.52(17)
C22 C21 C26 C25 0.62(17)
C22 C23 C24 C25 0.55(18)
C22 C23 C24 C28 -177.79(11)
C23 C24 C25 C26 -1.01(17)
C23 C24 C25 C29 180.00(10)
C24 C25 C26 C21 0.45(17)
C26 C21 C22 C23 -1.08(16)
C26 C21 C22 C27 178.58(10)
C27 C22 C23 C24 -179.14(10)
C28 C24 C25 C26 177.30(10)
C28 C24 C25 C29 -1.68(17)
C29 C25 C26 C21 179.44(10)
